data_2235045
loop_
_publ_author_name
'Gao, Wei'
'Yang, Jing'
'Wang, Xin-Ling'
'Zhou, Ning'
'Wu, Xue-Fen'

_publ_section_title
;
 2,2'-(Piperazine-1,4-diyl)diacetonitrile
;
_journal_coeditor_code HB6795
_journal_issue 6
_journal_name_full 'Acta Crystallographica Section E'
_journal_page_first o1798
_journal_paper_doi 10.1107/S1600536812021733
_journal_volume 68
_journal_year 2012
_chemical_formula_moiety 'C8 H12 N4'
_chemical_formula_sum 'C8 H12 N4'
_chemical_formula_weight 164.22
_chemical_name_common
;
1,4-bis(cyanomethyl)piperazine
;
_chemical_name_systematic
;
2,2'-(Piperazine-1,4-diyl)diacetonitrile
;
_space_group_IT_number 14
_symmetry_cell_setting monoclinic
_symmetry_space_group_name_Hall '-P 2ybc'
_symmetry_space_group_name_H-M 'P 1 21/c 1'
_atom_sites_solution_hydrogens geom
_atom_sites_solution_primary direct
_atom_sites_solution_secondary difmap
_cell_angle_alpha 90.00
_cell_angle_beta 95.61(3)
_cell_angle_gamma 90.00
_cell_formula_units_Z 2
_cell_length_a 6.3452(13)
_cell_length_b 6.6731(13)
_cell_length_c 11.077(2)
_cell_measurement_reflns_used 1156
_cell_measurement_temperature 293(2)
_cell_measurement_theta_max 27.82
_cell_measurement_theta_min 3.05
_cell_volume 466.78(16)
_computing_cell_refinement 'CrystalClear (Rigaku/MSC, 2005)'
_computing_data_collection 'CrystalClear (Rigaku/MSC, 2005)'
_computing_data_reduction 'CrystalClear (Rigaku/MSC, 2005)'
_computing_molecular_graphics 'SHELXTL (Sheldrick, 2008)'
_computing_publication_material 'SHELXL97 (Sheldrick, 2008)'
_computing_structure_refinement 'SHELXL97 (Sheldrick, 2008)'
_computing_structure_solution 'SHELXS97 (Sheldrick, 2008)'
_diffrn_ambient_temperature 293(2)
_diffrn_measured_fraction_theta_full 0.968
_diffrn_measured_fraction_theta_max 0.968
_diffrn_measurement_device_type 'Rigaku Saturn CCD'
_diffrn_measurement_method '\w scans'
_diffrn_radiation_monochromator confocal
_diffrn_radiation_source 'rotating anode'
_diffrn_radiation_type MoK\a
_diffrn_radiation_wavelength 0.71073
_diffrn_reflns_av_R_equivalents 0.0315
_diffrn_reflns_av_sigmaI/netI 0.0287
_diffrn_reflns_limit_h_max 5
_diffrn_reflns_limit_h_min -8
_diffrn_reflns_limit_k_max 8
_diffrn_reflns_limit_k_min -8
_diffrn_reflns_limit_l_max 14
_diffrn_reflns_limit_l_min -14
_diffrn_reflns_number 3739
_diffrn_reflns_theta_full 27.87
_diffrn_reflns_theta_max 27.87
_diffrn_reflns_theta_min 6.39
_diffrn_standards_decay_% 0
_diffrn_standards_interval_count 0
_diffrn_standards_interval_time 0
_diffrn_standards_number 0
_exptl_absorpt_coefficient_mu 0.076
_exptl_absorpt_correction_T_max 0.9924
_exptl_absorpt_correction_T_min 0.9849
_exptl_absorpt_correction_type multi-scan
_exptl_absorpt_process_details '(CrystalClear; Rigaku/MSC, 2005)'
_exptl_crystal_colour colorless
_exptl_crystal_density_diffrn 1.168
_exptl_crystal_density_method 'not measured'
_exptl_crystal_description block
_exptl_crystal_F_000 176
_exptl_crystal_size_max 0.20
_exptl_crystal_size_mid 0.18
_exptl_crystal_size_min 0.10
_refine_diff_density_max 0.099
_refine_diff_density_min -0.146
_refine_ls_extinction_method none
_refine_ls_goodness_of_fit_ref 1.049
_refine_ls_hydrogen_treatment constr
_refine_ls_matrix_type full
_refine_ls_number_parameters 55
_refine_ls_number_reflns 1076
_refine_ls_number_restraints 0
_refine_ls_restrained_S_all 1.049
_refine_ls_R_factor_all 0.0595
_refine_ls_R_factor_gt 0.0459
_refine_ls_shift/su_max 0.000
_refine_ls_shift/su_mean 0.000
_refine_ls_structure_factor_coef Fsqd
_refine_ls_weighting_details 'calc w=1/[\s^2^(Fo^2^)+(0.0937P)^2^+0.0176P] where P=(Fo^2^+2Fc^2^)/3'
_refine_ls_weighting_scheme calc
_refine_ls_wR_factor_gt 0.1416
_refine_ls_wR_factor_ref 0.1502
_reflns_number_gt 835
_reflns_number_total 1076
_reflns_threshold_expression I>2\s(I)
_cod_data_source_file hb6795.cif
_cod_data_source_block I
_cod_original_sg_symbol_H-M 'P 21/c'
_cod_database_code 2235045
_cod_database_fobs_code 2235045

loop_
_symmetry_equiv_pos_as_xyz
'x, y, z'
'-x, y+1/2, -z+1/2'
'-x, -y, -z'
'x, -y-1/2, z-1/2'

loop_
_atom_site_type_symbol
_atom_site_label
_atom_site_fract_x
_atom_site_fract_y
_atom_site_fract_z
_atom_site_U_iso_or_equiv
_atom_site_adp_type
_atom_site_calc_flag
_atom_site_refinement_flags
_atom_site_occupancy
_atom_site_symmetry_multiplicity
N N1 0.06045(14) 0.54542(14) 0.12377(8) 0.0464(4) Uani d . 1 1
N N2 0.3536(2) 0.9796(2) 0.16532(15) 0.0904(6) Uani d . 1 1
C C1 -0.21559(17) 0.52728(19) -0.04400(11) 0.0497(4) Uani d . 1 1
H H1A -0.2823 0.4143 -0.0078 0.060 Uiso calc R 1 1
H H1B -0.3249 0.6036 -0.0910 0.060 Uiso calc R 1 1
C C2 -0.10710(17) 0.65762(18) 0.05439(11) 0.0499(4) Uani d . 1 1
H H2A -0.0474 0.7746 0.0184 0.060 Uiso calc R 1 1
H H2B -0.2095 0.7030 0.1079 0.060 Uiso calc R 1 1
C C3 0.1569(2) 0.6568(2) 0.22683(12) 0.0584(4) Uani d . 1 1
H H3A 0.2562 0.5701 0.2741 0.070 Uiso calc R 1 1
H H3B 0.0476 0.6945 0.2779 0.070 Uiso calc R 1 1
C C4 0.2700(2) 0.8402(2) 0.19376(13) 0.0647(4) Uani d . 1 1

loop_
_atom_site_aniso_label
_atom_site_aniso_U_11
_atom_site_aniso_U_22
_atom_site_aniso_U_33
_atom_site_aniso_U_12
_atom_site_aniso_U_13
_atom_site_aniso_U_23
N1 0.0471(6) 0.0463(6) 0.0461(5) 0.0023(4) 0.0062(4) -0.0010(4)
N2 0.0816(10) 0.0743(10) 0.1129(13) -0.0215(7) -0.0029(9) -0.0028(8)
C1 0.0410(6) 0.0516(7) 0.0570(7) 0.0054(4) 0.0062(5) -0.0018(5)
C2 0.0465(6) 0.0479(7) 0.0561(7) 0.0087(4) 0.0092(5) -0.0032(5)
C3 0.0657(8) 0.0575(8) 0.0512(7) -0.0009(6) 0.0013(5) -0.0049(5)
C4 0.0592(8) 0.0618(9) 0.0707(9) -0.0035(6) -0.0057(6) -0.0112(7)

loop_
_atom_type_symbol
_atom_type_description
_atom_type_scat_dispersion_real
_atom_type_scat_dispersion_imag
_atom_type_scat_source
C C 0.0033 0.0016 'International Tables Vol C Tables 4.2.6.8 and 6.1.1.4'
H H 0.0000 0.0000 'International Tables Vol C Tables 4.2.6.8 and 6.1.1.4'
N N 0.0061 0.0033 'International Tables Vol C Tables 4.2.6.8 and 6.1.1.4'

loop_
_geom_angle_atom_site_label_1
_geom_angle_atom_site_label_2
_geom_angle_atom_site_label_3
_geom_angle_site_symmetry_1
_geom_angle_site_symmetry_3
_geom_angle
_geom_angle_publ_flag
C3 N1 C2 . . 112.51(10) n
C3 N1 C1 . 3_565 112.82(9) n
C2 N1 C1 . 3_565 110.49(9) n
N1 C1 C2 3_565 . 109.89(9) n
N1 C1 H1A 3_565 . 109.7 ?
C2 C1 H1A . . 109.7 ?
N1 C1 H1B 3_565 . 109.7 ?
C2 C1 H1B . . 109.7 ?
H1A C1 H1B . . 108.2 ?
N1 C2 C1 . . 110.06(9) ?
N1 C2 H2A . . 109.6 ?
C1 C2 H2A . . 109.6 ?
N1 C2 H2B . . 109.6 ?
C1 C2 H2B . . 109.6 ?
H2A C2 H2B . . 108.2 ?
N1 C3 C4 . . 114.00(10) ?
N1 C3 H3A . . 108.8 ?
C4 C3 H3A . . 108.8 ?
N1 C3 H3B . . 108.8 ?
C4 C3 H3B . . 108.8 ?
H3A C3 H3B . . 107.6 ?
N2 C4 C3 . . 178.07(16) ?

loop_
_geom_bond_atom_site_label_1
_geom_bond_atom_site_label_2
_geom_bond_site_symmetry_2
_geom_bond_distance
_geom_bond_publ_flag
N1 C3 . 1.4471(16) n
N1 C2 . 1.4567(15) n
N1 C1 3_565 1.4680(14) n
N2 C4 . 1.1305(19) n
C1 N1 3_565 1.4681(14) n
C1 C2 . 1.5071(17) n
C1 H1A . 0.9700 ?
C1 H1B . 0.9700 ?
C2 H2A . 0.9700 ?
C2 H2B . 0.9700 ?
C3 C4 . 1.4824(19) ?
C3 H3A . 0.9700 ?
C3 H3B . 0.9700 ?

loop_
_geom_hbond_atom_site_label_D
_geom_hbond_atom_site_label_H
_geom_hbond_atom_site_label_A
_geom_hbond_site_symmetry_A
_geom_hbond_distance_DH
_geom_hbond_distance_HA
_geom_hbond_distance_DA
_geom_hbond_angle_DHA
C3 H3A N2 2_645 0.97 2.57 3.427(2) 147

loop_
_geom_torsion_atom_site_label_1
_geom_torsion_atom_site_label_2
_geom_torsion_atom_site_label_3
_geom_torsion_atom_site_label_4
_geom_torsion_site_symmetry_1
_geom_torsion
C3 N1 C2 C1 . -174.46(8)
C1 N1 C2 C1 3_565 58.45(13)
N1 C1 C2 N1 3_565 -58.10(13)
C2 N1 C3 C4 . -64.42(14)
C1 N1 C3 C4 3_565 61.41(14)
N1 C3 C4 N2 . 13(5)
